data_4027720
loop_
_publ_author_name
'Dipankar Dhara'
'Krishnanka S. Gayen'
'Saikat Khamarui'
'Palash Pandit'
'Sukla Ghosh'
'Dilip K. Maiti'

_publ_section_title
;
 CeCl3.7H2O Catalyzed C-C and C-N Bond-Forming Cascade Cyclization with
 Subsequent Side-Chain Functionalization and Rearrangement: A Domino
 Approach to Pentasubstituted Pyrrole Analogues
;
_journal_name_full 'Journal of Organic Chemistry'
_journal_page_first 10441
_journal_page_last 10449
_journal_paper_doi 10.1021/jo301796r
_journal_volume 77
_journal_year 2012
_chemical_formula_sum 'C21 H25 N O5'
_chemical_formula_weight 371.42
_chemical_name_systematic
; 
 ? 
;
_space_group_IT_number 2
_symmetry_cell_setting triclinic
_symmetry_space_group_name_Hall '-P 1'
_symmetry_space_group_name_H-M 'P -1'
_atom_sites_solution_hydrogens geom
_atom_sites_solution_primary direct
_atom_sites_solution_secondary difmap
_audit_creation_method SHELXL-97
_cell_angle_alpha 90.033(2)
_cell_angle_beta 102.509(2)
_cell_angle_gamma 113.507(2)
_cell_formula_units_Z 2
_cell_length_a 9.7999(3)
_cell_length_b 10.1149(3)
_cell_length_c 11.2907(4)
_cell_measurement_reflns_used 7292
_cell_measurement_temperature 296(2)
_cell_measurement_theta_max 24.00
_cell_measurement_theta_min 0.782
_cell_volume 997.21(6)
_computing_cell_refinement 'Bruker SMART'
_computing_data_collection 'Bruker SMART'
_computing_data_reduction 'Bruker SAINT'
_computing_molecular_graphics 'Bruker SHELXTL'
_computing_publication_material 'Bruker SHELXTL'
_computing_structure_refinement 'SHELXL-97 (Sheldrick, 1997)'
_computing_structure_solution 'SHELXS-97 (Sheldrick, 1990)'
_diffrn_ambient_temperature 296(2)
_diffrn_measured_fraction_theta_full 0.782
_diffrn_measured_fraction_theta_max 0.782
_diffrn_measurement_device_type 'CCD area detector'
_diffrn_measurement_method 'phi and omega scans'
_diffrn_radiation_monochromator graphite
_diffrn_radiation_source 'fine-focus sealed tube'
_diffrn_radiation_type MoK\a
_diffrn_radiation_wavelength 0.71073
_diffrn_reflns_av_R_equivalents 0.0193
_diffrn_reflns_av_sigmaI/netI 0.0291
_diffrn_reflns_limit_h_max 11
_diffrn_reflns_limit_h_min -11
_diffrn_reflns_limit_k_max 11
_diffrn_reflns_limit_k_min -11
_diffrn_reflns_limit_l_max 12
_diffrn_reflns_limit_l_min -11
_diffrn_reflns_number 4104
_diffrn_reflns_theta_full 24.00
_diffrn_reflns_theta_max 24.00
_diffrn_reflns_theta_min 1.86
_exptl_absorpt_coefficient_mu 0.088
_exptl_absorpt_correction_T_max 0.995
_exptl_absorpt_correction_T_min 0.995
_exptl_crystal_colour colorless
_exptl_crystal_density_diffrn 1.237
_exptl_crystal_description cubic
_exptl_crystal_F_000 396
_exptl_crystal_size_max 0.60
_exptl_crystal_size_mid 0.05
_exptl_crystal_size_min 0.06
_refine_diff_density_max 0.265
_refine_diff_density_min -0.160
_refine_diff_density_rms 0.034
_refine_ls_extinction_method none
_refine_ls_goodness_of_fit_ref 1.136
_refine_ls_hydrogen_treatment mixed
_refine_ls_matrix_type full
_refine_ls_number_parameters 249
_refine_ls_number_reflns 2453
_refine_ls_number_restraints 0
_refine_ls_restrained_S_all 1.136
_refine_ls_R_factor_all 0.0699
_refine_ls_R_factor_gt 0.0495
_refine_ls_shift/su_max 0.044
_refine_ls_shift/su_mean 0.001
_refine_ls_structure_factor_coef Fsqd
_refine_ls_weighting_details 'calc w=1/[\s^2^(Fo^2^)+(0.1000P)^2^+0.2384P] where P=(Fo^2^+2Fc^2^)/3'
_refine_ls_weighting_scheme calc
_refine_ls_wR_factor_gt 0.1510
_refine_ls_wR_factor_ref 0.1786
_reflns_number_gt 1864
_reflns_number_total 3137
_reflns_threshold_expression >2sigma(I)
_cod_data_source_file jo301796r_si_001_1.cif
_cod_data_source_block dd136_0m
_cod_database_code 4027720

loop_
_symmetry_equiv_pos_as_xyz
'x, y, z'
'-x, -y, -z'

loop_
_atom_site_label
_atom_site_type_symbol
_atom_site_fract_x
_atom_site_fract_y
_atom_site_fract_z
_atom_site_U_iso_or_equiv
_atom_site_adp_type
_atom_site_occupancy
_atom_site_symmetry_multiplicity
_atom_site_calc_flag
_atom_site_refinement_flags
N1 N 0.2420(3) 0.3801(2) 0.1333(2) 0.0449(7) Uani 1 1 d .
C6 C 0.3587(3) 0.4648(2) 0.2286(2) 0.0379(8) Uani 1 1 d .
C5 C 0.4923(4) 0.4588(3) 0.2129(2) 0.0418(8) Uani 1 1 d .
C18 C 0.3051(4) 0.7536(3) 0.2198(3) 0.0480(8) Uani 1 1 d .
C16 C 0.3323(4) 0.5420(3) 0.3287(2) 0.0444(8) Uani 1 1 d .
H16A H 0.3813 0.5216 0.4065 0.053 Uiso 1 1 calc R
H16B H 0.2233 0.5041 0.3239 0.053 Uiso 1 1 calc R
C2 C 0.3020(4) 0.3191(3) 0.0580(2) 0.0497(9) Uani 1 1 d .
C8 C 0.0151(4) 0.2192(3) 0.2039(3) 0.0473(8) Uani 1 1 d .
C17 C 0.3942(4) 0.7080(3) 0.3238(2) 0.0442(8) Uani 1 1 d .
H17 H 0.5004 0.7435 0.3162 0.053 Uiso 1 1 calc R
C4 C 0.4538(4) 0.3661(3) 0.1038(3) 0.0477(9) Uani 1 1 d .
C14 C 0.6386(4) 0.5329(3) 0.2996(3) 0.0505(9) Uani 1 1 d .
C7 C 0.0803(4) 0.3378(3) 0.1248(3) 0.0556(9) Uani 1 1 d .
H7A H 0.0247 0.3051 0.0407 0.067 Uiso 1 1 calc R
H7B H 0.0646 0.4220 0.1485 0.067 Uiso 1 1 calc R
C9 C 0.0888(4) 0.1328(3) 0.2497(3) 0.0568(9) Uani 1 1 d .
H9 H 0.1831 0.1494 0.2336 0.068 Uiso 1 1 calc R
C20 C 0.3931(5) 0.7773(3) 0.4434(3) 0.0604(10) Uani 1 1 d .
C10 C 0.0252(5) 0.0213(4) 0.3195(3) 0.0741(12) Uani 1 1 d .
H10 H 0.0774 -0.0354 0.3493 0.089 Uiso 1 1 calc R
C3 C 0.5609(5) 0.3281(3) 0.0472(3) 0.0695(11) Uani 1 1 d .
H3A H 0.5069 0.2761 -0.0315 0.104 Uiso 1 1 calc R
H3B H 0.5990 0.2687 0.0985 0.104 Uiso 1 1 calc R
H3C H 0.6451 0.4153 0.0387 0.104 Uiso 1 1 calc R
C11 C -0.1111(6) -0.0054(5) 0.3445(3) 0.0839(14) Uani 1 1 d .
H11 H -0.1540 -0.0811 0.3900 0.101 Uiso 1 1 calc R
C1 C 0.1992(5) 0.2215(4) -0.0546(3) 0.0767(12) Uani 1 1 d .
H1A H 0.2590 0.1923 -0.0972 0.115 Uiso 1 1 calc R
H1B H 0.1497 0.2724 -0.1065 0.115 Uiso 1 1 calc R
H1C H 0.1233 0.1373 -0.0319 0.115 Uiso 1 1 calc R
C21 C 0.5193(6) 0.8002(4) 0.5493(3) 0.0884(14) Uani 1 1 d .
H21A H 0.6107 0.8776 0.5379 0.133 Uiso 1 1 calc R
H21B H 0.5360 0.7130 0.5580 0.133 Uiso 1 1 calc R
H21C H 0.4940 0.8249 0.6213 0.133 Uiso 1 1 calc R
C19 C 0.3121(6) 0.9486(4) 0.1065(4) 0.0892(14) Uani 1 1 d .
H19A H 0.2969 0.9003 0.0285 0.134 Uiso 1 1 calc R
H19B H 0.3741 1.0500 0.1076 0.134 Uiso 1 1 calc R
H19C H 0.2148 0.9358 0.1209 0.134 Uiso 1 1 calc R
C13 C -0.1222(5) 0.1927(4) 0.2317(4) 0.0809(12) Uani 1 1 d .
H13 H -0.1744 0.2500 0.2035 0.097 Uiso 1 1 calc R
C12 C -0.1849(6) 0.0794(6) 0.3025(4) 0.1008(17) Uani 1 1 d .
H12 H -0.2783 0.0626 0.3206 0.121 Uiso 1 1 calc R
C15 C 0.8994(6) 0.5714(6) 0.3574(5) 0.1049(15) Uani 1 1 d .
H15A H 0.9165 0.6680 0.3840 0.157 Uiso 1 1 calc R
H15B H 0.9773 0.5749 0.3169 0.157 Uiso 1 1 calc R
H15C H 0.9033 0.5168 0.4267 0.157 Uiso 1 1 calc R
O4 O 0.3873(3) 0.8888(2) 0.1994(2) 0.0670(7) Uani 1 1 d .
O3 O 0.1784(3) 0.6827(2) 0.1624(2) 0.0696(8) Uani 1 1 d .
O2 O 0.7511(3) 0.5027(3) 0.2742(2) 0.0757(8) Uani 1 1 d .
O1 O 0.6608(3) 0.6113(3) 0.3892(2) 0.0705(7) Uani 1 1 d .
O5 O 0.2891(5) 0.8118(4) 0.4479(3) 0.1129(12) Uani 1 1 d .

loop_
_atom_site_aniso_label
_atom_site_aniso_U_11
_atom_site_aniso_U_22
_atom_site_aniso_U_33
_atom_site_aniso_U_23
_atom_site_aniso_U_13
_atom_site_aniso_U_12
N1 0.041(2) 0.0414(11) 0.0481(13) 0.0080(10) 0.0059(12) 0.0152(11)
C6 0.033(2) 0.0389(13) 0.0430(15) 0.0128(11) 0.0053(13) 0.0180(11)
C5 0.039(2) 0.0423(13) 0.0486(16) 0.0147(11) 0.0107(14) 0.0206(13)
C18 0.052(3) 0.0410(14) 0.0537(17) 0.0043(12) 0.0151(16) 0.0201(14)
C16 0.044(2) 0.0444(14) 0.0479(15) 0.0114(11) 0.0147(14) 0.0193(12)
C2 0.067(3) 0.0413(14) 0.0438(15) 0.0103(11) 0.0147(17) 0.0249(15)
C8 0.034(2) 0.0499(15) 0.0512(17) -0.0074(12) 0.0058(14) 0.0129(13)
C17 0.040(2) 0.0417(13) 0.0505(16) 0.0071(11) 0.0103(13) 0.0171(12)
C4 0.058(3) 0.0452(14) 0.0506(16) 0.0162(12) 0.0213(17) 0.0272(15)
C14 0.043(3) 0.0543(16) 0.062(2) 0.0217(15) 0.0166(17) 0.0257(15)
C7 0.047(3) 0.0486(15) 0.0640(19) 0.0040(13) -0.0021(16) 0.0201(14)
C9 0.051(3) 0.0558(17) 0.0628(19) 0.0110(14) 0.0179(16) 0.0185(15)
C20 0.068(3) 0.0525(17) 0.063(2) 0.0019(14) 0.016(2) 0.0263(16)
C10 0.074(3) 0.071(2) 0.067(2) 0.0181(17) 0.017(2) 0.0174(18)
C3 0.094(3) 0.0659(19) 0.075(2) 0.0207(16) 0.040(2) 0.0499(19)
C11 0.080(4) 0.088(3) 0.066(2) 0.012(2) 0.030(2) 0.009(2)
C1 0.101(4) 0.067(2) 0.057(2) -0.0027(16) 0.006(2) 0.035(2)
C21 0.106(4) 0.077(2) 0.073(2) -0.0035(18) -0.009(2) 0.043(2)
C19 0.109(4) 0.062(2) 0.096(3) 0.0290(19) 0.012(2) 0.040(2)
C13 0.060(3) 0.093(3) 0.096(3) 0.003(2) 0.020(2) 0.036(2)
C12 0.073(4) 0.121(4) 0.108(3) 0.010(3) 0.057(3) 0.021(3)
C15 0.054(4) 0.140(4) 0.122(4) 0.015(3) 0.010(3) 0.046(3)
O4 0.070(2) 0.0471(11) 0.0772(15) 0.0183(10) 0.0119(12) 0.0197(10)
O3 0.057(2) 0.0539(12) 0.0818(16) 0.0141(11) -0.0111(13) 0.0207(12)
O2 0.044(2) 0.1018(18) 0.0919(18) 0.0119(14) 0.0156(15) 0.0414(14)
O1 0.051(2) 0.0856(15) 0.0705(15) -0.0033(13) -0.0006(12) 0.0304(12)
O5 0.115(3) 0.168(3) 0.0797(19) -0.0249(19) 0.018(2) 0.085(2)

loop_
_atom_type_symbol
_atom_type_description
_atom_type_scat_dispersion_real
_atom_type_scat_dispersion_imag
_atom_type_scat_source
C C 0.0033 0.0016 'International Tables Vol C Tables 4.2.6.8 and 6.1.1.4'
H H 0.0000 0.0000 'International Tables Vol C Tables 4.2.6.8 and 6.1.1.4'
N N 0.0061 0.0033 'International Tables Vol C Tables 4.2.6.8 and 6.1.1.4'
O O 0.0106 0.0060 'International Tables Vol C Tables 4.2.6.8 and 6.1.1.4'

loop_
_geom_angle_atom_site_label_1
_geom_angle_atom_site_label_2
_geom_angle_atom_site_label_3
_geom_angle
C6 N1 C2 108.8(3)
C6 N1 C7 125.4(3)
C2 N1 C7 124.8(3)
N1 C6 C5 107.6(2)
N1 C6 C16 122.4(3)
C5 C6 C16 130.0(3)
C6 C5 C4 107.5(3)
C6 C5 C14 122.5(3)
C4 C5 C14 130.0(3)
O3 C18 O4 123.3(3)
O3 C18 C17 126.4(2)
O4 C18 C17 110.2(3)
C6 C16 C17 113.5(2)
C4 C2 N1 108.7(3)
C4 C2 C1 131.1(3)
N1 C2 C1 120.2(4)
C13 C8 C9 117.3(3)
C13 C8 C7 120.6(3)
C9 C8 C7 122.1(3)
C18 C17 C20 109.4(3)
C18 C17 C16 113.7(2)
C20 C17 C16 108.7(2)
C2 C4 C5 107.5(3)
C2 C4 C3 125.1(3)
C5 C4 C3 127.4(3)
O1 C14 O2 121.3(3)
O1 C14 C5 125.3(3)
O2 C14 C5 113.3(3)
N1 C7 C8 113.3(3)
C8 C9 C10 121.4(4)
O5 C20 C21 122.3(4)
O5 C20 C17 119.4(3)
C21 C20 C17 118.3(4)
C11 C10 C9 120.8(4)
C10 C11 C12 119.1(4)
C8 C13 C12 120.5(4)
C11 C12 C13 120.9(4)
C18 O4 C19 116.0(3)
C14 O2 C15 116.4(3)

loop_
_geom_bond_atom_site_label_1
_geom_bond_atom_site_label_2
_geom_bond_distance
N1 C6 1.372(4)
N1 C2 1.399(4)
N1 C7 1.449(4)
C6 C5 1.383(4)
C6 C16 1.497(4)
C5 C4 1.433(4)
C5 C14 1.453(5)
C18 O3 1.190(4)
C18 O4 1.332(3)
C18 C17 1.493(4)
C16 C17 1.547(3)
C2 C4 1.344(5)
C2 C1 1.501(4)
C8 C13 1.370(5)
C8 C9 1.376(5)
C8 C7 1.510(4)
C17 C20 1.525(4)
C4 C3 1.507(5)
C14 O1 1.211(4)
C14 O2 1.340(5)
C9 C10 1.391(4)
C20 O5 1.211(5)
C20 C21 1.464(6)
C10 C11 1.346(6)
C11 C12 1.352(7)
C19 O4 1.425(4)
C13 C12 1.408(6)
C15 O2 1.442(6)
